data_2231476
loop_
_publ_author_name
'Betz, Richard'
'Gerber, Thomas'
'Hosten, Eric'

_publ_section_title
;
 3-Hydroxy-2-(hydroxymethyl)pyridinium chloride
;
_journal_coeditor_code FY2019
_journal_issue 9
_journal_name_full 'Acta Crystallographica Section E'
_journal_page_first o2348
_journal_paper_doi 10.1107/S1600536811032405
_journal_volume 67
_journal_year 2011
_chemical_formula_iupac 'C6 H8 N O2 +, Cl -'
_chemical_formula_moiety 'C6 H8 N O2 +, Cl -'
_chemical_formula_sum 'C6 H8 Cl N O2'
_chemical_formula_weight 161.58
_chemical_name_systematic
;
3-Hydroxy-2-(hydroxymethyl)pyridinium chloride
;
_space_group_IT_number 2
_symmetry_cell_setting triclinic
_symmetry_space_group_name_Hall '-P 1'
_symmetry_space_group_name_H-M 'P -1'
_atom_sites_solution_hydrogens geom
_atom_sites_solution_primary direct
_atom_sites_solution_secondary difmap
_audit_creation_method SHELXL-97
_cell_angle_alpha 73.8950(10)
_cell_angle_beta 68.6340(10)
_cell_angle_gamma 86.8010(10)
_cell_formula_units_Z 2
_cell_length_a 6.8490(2)
_cell_length_b 7.1376(2)
_cell_length_c 7.9675(2)
_cell_measurement_reflns_used 4561
_cell_measurement_temperature 200(2)
_cell_measurement_theta_max 28.24
_cell_measurement_theta_min 2.86
_cell_volume 348.044(17)
_computing_cell_refinement 'SAINT (Bruker, 2010)'
_computing_data_collection 'APEX2 (Bruker, 2010)'
_computing_data_reduction 'SAINT (Bruker, 2010)'
_computing_molecular_graphics 'ORTEP-3 (Farrugia, 1997) and Mercury (Macrae <i>et al.</i>, 2008)'
_computing_publication_material 'SHELXL97 (Sheldrick, 2008) and PLATON (Spek, 2009)'
_computing_structure_refinement 'SHELXL97 (Sheldrick, 2008)'
_computing_structure_solution 'SHELXS97 (Sheldrick, 2008)'
_diffrn_ambient_temperature 200(2)
_diffrn_measured_fraction_theta_full 0.987
_diffrn_measured_fraction_theta_max 0.987
_diffrn_measurement_device_type 'Bruker APEXII CCD'
_diffrn_measurement_method '\f and \w'
_diffrn_radiation_monochromator graphite
_diffrn_radiation_source 'fine-focus sealed tube'
_diffrn_radiation_type MoK\a
_diffrn_radiation_wavelength 0.71073
_diffrn_reflns_av_R_equivalents 0.0187
_diffrn_reflns_av_sigmaI/netI 0.0156
_diffrn_reflns_limit_h_max 9
_diffrn_reflns_limit_h_min -9
_diffrn_reflns_limit_k_max 9
_diffrn_reflns_limit_k_min -9
_diffrn_reflns_limit_l_max 10
_diffrn_reflns_limit_l_min -9
_diffrn_reflns_number 6143
_diffrn_reflns_theta_full 28.31
_diffrn_reflns_theta_max 28.31
_diffrn_reflns_theta_min 2.86
_exptl_absorpt_coefficient_mu 0.481
_exptl_absorpt_correction_T_max 1.0000
_exptl_absorpt_correction_T_min 0.8343
_exptl_absorpt_correction_type multi-scan
_exptl_absorpt_process_details '(SADABS; Bruker, 2008)'
_exptl_crystal_colour colourless
_exptl_crystal_density_diffrn 1.542
_exptl_crystal_density_method 'not measured'
_exptl_crystal_description platelet
_exptl_crystal_F_000 168
_exptl_crystal_size_max 0.242
_exptl_crystal_size_mid 0.174
_exptl_crystal_size_min 0.110
_refine_diff_density_max 0.351
_refine_diff_density_min -0.174
_refine_ls_extinction_method none
_refine_ls_goodness_of_fit_ref 1.062
_refine_ls_hydrogen_treatment mixed
_refine_ls_matrix_type full
_refine_ls_number_parameters 103
_refine_ls_number_reflns 1711
_refine_ls_number_restraints 0
_refine_ls_restrained_S_all 1.062
_refine_ls_R_factor_all 0.0280
_refine_ls_R_factor_gt 0.0252
_refine_ls_shift/su_max 0.001
_refine_ls_shift/su_mean 0.000
_refine_ls_structure_factor_coef Fsqd
_refine_ls_weighting_details 'calc w=1/[\s^2^(Fo^2^)+(0.0395P)^2^+0.0944P] where P=(Fo^2^+2Fc^2^)/3'
_refine_ls_weighting_scheme calc
_refine_ls_wR_factor_gt 0.0709
_refine_ls_wR_factor_ref 0.0730
_reflns_number_gt 1572
_reflns_number_total 1711
_reflns_threshold_expression I>2\s(I)
_cod_data_source_file fy2019.cif
_cod_data_source_block I
_cod_database_code 2231476
_cod_database_fobs_code 2231476

loop_
_symmetry_equiv_pos_as_xyz
'x, y, z'
'-x, -y, -z'

loop_
_atom_site_type_symbol
_atom_site_label
_atom_site_fract_x
_atom_site_fract_y
_atom_site_fract_z
_atom_site_U_iso_or_equiv
_atom_site_adp_type
_atom_site_calc_flag
_atom_site_refinement_flags
_atom_site_occupancy
_atom_site_symmetry_multiplicity
O O1 0.25186(15) 0.42693(12) 0.51787(12) 0.0286(2) Uani d . 1 1
H H81 0.240(3) 0.382(3) 0.624(3) 0.047(5) Uiso d . 1 1
O O2 0.29516(16) 0.75828(14) -0.01815(11) 0.0325(2) Uani d . 1 1
H H82 0.166(3) 0.776(3) 0.001(3) 0.051(5) Uiso d . 1 1
N N1 0.27167(14) 0.91926(14) 0.25202(13) 0.0221(2) Uani d . 1 1
H H71 0.276(2) 0.980(2) 0.142(2) 0.035(4) Uiso d . 1 1
C C1 0.26774(16) 0.72440(15) 0.29807(14) 0.0197(2) Uani d . 1 1
C C2 0.25517(16) 0.62326(15) 0.47898(15) 0.0205(2) Uani d . 1 1
C C3 0.24780(18) 0.72716(16) 0.60447(15) 0.0243(2) Uani d . 1 1
H H3 0.2386 0.6601 0.7283 0.029 Uiso calc R 1 1
C C4 0.25391(18) 0.93031(17) 0.54794(16) 0.0263(2) Uani d . 1 1
H H4 0.2494 1.0026 0.6329 0.032 Uiso calc R 1 1
C C5 0.26641(18) 1.02541(16) 0.36935(16) 0.0258(2) Uani d . 1 1
H H5 0.2713 1.1640 0.3288 0.031 Uiso calc R 1 1
C C6 0.28268(19) 0.62276(17) 0.15235(15) 0.0247(2) Uani d . 1 1
H H6A 0.4087 0.5441 0.1314 0.030 Uiso calc R 1 1
H H6B 0.1578 0.5329 0.1981 0.030 Uiso calc R 1 1
Cl Cl1 0.81001(5) 0.75715(4) 0.07668(4) 0.03225(11) Uani d . 1 1

loop_
_atom_site_aniso_label
_atom_site_aniso_U_11
_atom_site_aniso_U_22
_atom_site_aniso_U_33
_atom_site_aniso_U_12
_atom_site_aniso_U_13
_atom_site_aniso_U_23
O1 0.0459(5) 0.0196(4) 0.0218(4) 0.0029(3) -0.0161(4) -0.0034(3)
O2 0.0412(5) 0.0395(5) 0.0163(4) 0.0019(4) -0.0116(4) -0.0050(3)
N1 0.0253(5) 0.0228(4) 0.0162(4) 0.0008(3) -0.0081(3) -0.0013(3)
C1 0.0195(5) 0.0229(5) 0.0166(5) 0.0015(4) -0.0069(4) -0.0049(4)
C2 0.0221(5) 0.0210(5) 0.0183(5) 0.0018(4) -0.0086(4) -0.0038(4)
C3 0.0299(5) 0.0269(5) 0.0181(5) 0.0016(4) -0.0118(4) -0.0054(4)
C4 0.0305(6) 0.0271(5) 0.0253(5) 0.0010(4) -0.0119(4) -0.0111(4)
C5 0.0292(5) 0.0202(5) 0.0279(6) 0.0005(4) -0.0108(4) -0.0056(4)
C6 0.0306(6) 0.0278(5) 0.0173(5) 0.0025(4) -0.0096(4) -0.0074(4)
Cl1 0.03770(18) 0.02940(16) 0.02636(16) -0.00094(11) -0.01668(13) 0.00473(11)

loop_
_atom_type_symbol
_atom_type_description
_atom_type_scat_dispersion_real
_atom_type_scat_dispersion_imag
_atom_type_scat_source
C C 0.0033 0.0016 'International Tables Vol C Tables 4.2.6.8 and 6.1.1.4'
H H 0.0000 0.0000 'International Tables Vol C Tables 4.2.6.8 and 6.1.1.4'
Cl Cl 0.1484 0.1585 'International Tables Vol C Tables 4.2.6.8 and 6.1.1.4'
N N 0.0061 0.0033 'International Tables Vol C Tables 4.2.6.8 and 6.1.1.4'
O O 0.0106 0.0060 'International Tables Vol C Tables 4.2.6.8 and 6.1.1.4'

loop_
_geom_angle_atom_site_label_1
_geom_angle_atom_site_label_2
_geom_angle_atom_site_label_3
_geom_angle
C2 O1 H81 108.9(14)
C6 O2 H82 100.9(13)
C1 N1 C5 123.99(10)
C1 N1 H71 118.0(11)
C5 N1 H71 118.0(11)
N1 C1 C2 118.46(10)
N1 C1 C6 119.00(9)
C2 C1 C6 122.52(10)
O1 C2 C3 124.70(10)
O1 C2 C1 115.98(9)
C3 C2 C1 119.32(10)
C2 C3 C4 119.61(10)
C2 C3 H3 120.2
C4 C3 H3 120.2
C5 C4 C3 119.70(10)
C5 C4 H4 120.1
C3 C4 H4 120.1
N1 C5 C4 118.92(10)
N1 C5 H5 120.5
C4 C5 H5 120.5
O2 C6 C1 111.08(9)
O2 C6 H6A 109.4
C1 C6 H6A 109.4
O2 C6 H6B 109.4
C1 C6 H6B 109.4
H6A C6 H6B 108.0

loop_
_geom_bond_atom_site_label_1
_geom_bond_atom_site_label_2
_geom_bond_distance
O1 C2 1.3482(13)
O1 H81 0.79(2)
O2 C6 1.4085(13)
O2 H82 0.85(2)
N1 C1 1.3355(14)
N1 C5 1.3470(15)
N1 H71 0.853(17)
C1 C2 1.3948(14)
C1 C6 1.5025(14)
C2 C3 1.3866(15)
C3 C4 1.3921(16)
C3 H3 0.9500
C4 C5 1.3692(16)
C4 H4 0.9500
C5 H5 0.9500
C6 H6A 0.9900
C6 H6B 0.9900

loop_
_geom_hbond_atom_site_label_D
_geom_hbond_atom_site_label_H
_geom_hbond_atom_site_label_A
_geom_hbond_site_symmetry_A
_geom_hbond_distance_DH
_geom_hbond_distance_HA
_geom_hbond_distance_DA
_geom_hbond_angle_DHA
O1 H81 Cl1 2_666 0.79(2) 2.22(2) 3.0086(9) 176.1(19)
O2 H82 Cl1 1_455 0.85(2) 2.29(2) 3.1276(11) 168.7(18)
N1 H71 Cl1 2_675 0.853(17) 2.391(17) 3.1739(10) 152.9(14)
C3 H3 O2 1_556 0.95 2.47 3.2069(14) 134.2

loop_
_geom_torsion_atom_site_label_1
_geom_torsion_atom_site_label_2
_geom_torsion_atom_site_label_3
_geom_torsion_atom_site_label_4
_geom_torsion
C5 N1 C1 C2 0.71(16)
C5 N1 C1 C6 -177.70(10)
N1 C1 C2 O1 -179.96(9)
C6 C1 C2 O1 -1.61(15)
N1 C1 C2 C3 -0.18(15)
C6 C1 C2 C3 178.17(10)
O1 C2 C3 C4 179.49(11)
C1 C2 C3 C4 -0.27(17)
C2 C3 C4 C5 0.23(18)
C1 N1 C5 C4 -0.76(17)
C3 C4 C5 N1 0.26(17)
N1 C1 C6 O2 -1.18(14)
C2 C1 C6 O2 -179.52(10)

loop_
_cod_related_entry_id
_cod_related_entry_database
_cod_related_entry_code
1 ChemSpider 2341290
